data_2103688
loop_
_publ_author_name
'Cai, Jiwen'
'Chen, Cai-Hong'
'Liao, Cheng-Zhu'
'Feng, Xiao-Long'
'Chen, Xiao-Ming'

_publ_section_title
;
 Solid-state structures of group 1 and group 2 metal
 1,5-naphthalenedisulfonates: systematic investigation of lamellar
 three-dimensional networks constructed by metal arenedisulfonate
;
_journal_issue 4
_journal_name_full 'Acta Crystallographica Section B'
_journal_page_first 520
_journal_page_last 530
_journal_paper_doi 10.1107/S010876810100862X
_journal_volume 57
_journal_year 2001
_chemical_formula_moiety '2(Na +), C10 H6 O6 S2 2-, 2(H2 O)'
_chemical_formula_sum 'C10 H10 Na2 O8 S2'
_chemical_formula_weight 368.28
_chemical_name_common Na2(1,5NDS).2H2O
_chemical_name_systematic
;
 disodium 1,5-naphthalenedisulfonate hihydrate
;
_space_group_IT_number 14
_symmetry_cell_setting monoclinic
_symmetry_space_group_name_Hall '-P 2ybc'
_symmetry_space_group_name_H-M 'P 1 21/c 1'
_audit_creation_method SHELXL97
_cell_angle_alpha 90.00
_cell_angle_beta 96.187(3)
_cell_angle_gamma 90.00
_cell_formula_units_Z 2
_cell_length_a 11.6398(17)
_cell_length_b 5.5507(8)
_cell_length_c 10.7148(16)
_cell_measurement_temperature 293(2)
_cell_measurement_theta_max 28.28
_cell_measurement_theta_min 4.42
_cell_volume 688.24(17)
_computing_cell_refinement 'Bruker SMART'
_computing_data_collection 'Bruker SMART'
_computing_data_reduction 'Bruker SHELXTL'
_computing_molecular_graphics 'Bruker SHELXTL'
_computing_publication_material 'Bruker SHELXTL'
_computing_structure_refinement 'SHELXL97 (Sheldrick, 1997)'
_computing_structure_solution 'SHELXS97 (Sheldrick, 1997)'
_diffrn_ambient_temperature 293(2)
_diffrn_measured_fraction_theta_full .988
_diffrn_measured_fraction_theta_max .988
_diffrn_measurement_device_type 'Bruker Smart 1000 CCD area detector'
_diffrn_measurement_method 'phi and omega scans'
_diffrn_radiation_monochromator graphite
_diffrn_radiation_source 'fine-focus sealed tube'
_diffrn_radiation_type MoK\a
_diffrn_radiation_wavelength .71073
_diffrn_reflns_av_R_equivalents .0263
_diffrn_reflns_av_sigmaI/netI .0223
_diffrn_reflns_limit_h_max 15
_diffrn_reflns_limit_h_min -15
_diffrn_reflns_limit_k_max 7
_diffrn_reflns_limit_k_min -5
_diffrn_reflns_limit_l_max 14
_diffrn_reflns_limit_l_min -12
_diffrn_reflns_number 4234
_diffrn_reflns_theta_full 28.28
_diffrn_reflns_theta_max 28.28
_diffrn_reflns_theta_min 4.42
_exptl_absorpt_coefficient_mu .487
_exptl_absorpt_correction_T_max .9483
_exptl_absorpt_correction_T_min .8557
_exptl_absorpt_correction_type none
_exptl_absorpt_process_details 'SADABS (Blessing, 1995)'
_exptl_crystal_colour colorless
_exptl_crystal_density_diffrn 1.777
_exptl_crystal_density_method 'not measured'
_exptl_crystal_description block
_exptl_crystal_F_000 376
_exptl_crystal_size_max .33
_exptl_crystal_size_mid .16
_exptl_crystal_size_min .11
_refine_diff_density_max .356
_refine_diff_density_min -.485
_refine_ls_extinction_coef .164(9)
_refine_ls_extinction_method SHELXL
_refine_ls_goodness_of_fit_ref 1.056
_refine_ls_hydrogen_treatment mixed
_refine_ls_matrix_type full
_refine_ls_number_parameters 109
_refine_ls_number_reflns 1692
_refine_ls_number_restraints 0
_refine_ls_restrained_S_all 1.056
_refine_ls_R_factor_all .0344
_refine_ls_R_factor_gt .0311
_refine_ls_shift/su_max .012
_refine_ls_shift/su_mean .001
_refine_ls_structure_factor_coef Fsqd
_refine_ls_weighting_details 'calc w=1/[\s^2^(Fo^2^)+(0.0547P)^2^+0.2432P] where P=(Fo^2^+2Fc^2^)/3'
_refine_ls_weighting_scheme calc
_refine_ls_wR_factor_ref .0918
_reflns_number_gt 1516
_reflns_number_total 1692
_reflns_threshold_expression >2sigma(I)
_cod_data_source_file bm0044.cif
_cod_data_source_block 2
_cod_depositor_comments
;
The following automatic conversions were performed:
'_symmetry_cell_setting' value 'Monoclinic' changed to 'monoclinic'
according to '/home/saulius/struct/CIF-dictionaries/cif_core.dic'
dictionary named 'cif_core.dic' version 2.4.1 from 2010-06-29.

Automatic conversion script
Id: cif_fix_enum 1527 2010-12-29 10:47:43Z saulius 

The following automatic conversions were performed:

'_symmetry_cell_setting' value 'Monoclinic' changed to 'monoclinic'
according to /home/saulius/struct/CIF-dictionaries/cif_core.dic
dictionary named 'cif_core.dic' version 2.4.1 from 2010-06-29.

Automatic conversion script
Id: cif_fix_values 1715 2011-07-08 13:25:40Z adriana 
;
_cod_original_sg_symbol_H-M P2(1)/c
_cod_database_code 2103688
_cod_database_fobs_code 2103688

loop_
_symmetry_equiv_pos_as_xyz
'x, y, z'
'-x, y+1/2, -z+1/2'
'-x, -y, -z'
'x, -y-1/2, z-1/2'

loop_
_atom_site_label
_atom_site_fract_x
_atom_site_fract_y
_atom_site_fract_z
_atom_site_U_iso_or_equiv
_atom_site_adp_type
_atom_site_calc_flag
_atom_site_refinement_flags
_atom_site_occupancy
_atom_site_type_symbol
Na1 .60064(6) -.09071(11) .68026(6) .0302(2) Uani d . 1 Na
S1 .70611(3) .07573(6) .99844(3) .02210(16) Uani d . 1 S
O1 .68449(10) .1058(2) .86273(11) .0297(3) Uani d . 1 O
O2 .64795(10) .2544(2) 1.06735(12) .0358(3) Uani d . 1 O
O3 .68285(10) -.1713(2) 1.03583(10) .0298(3) Uani d . 1 O
OW .41353(12) .0735(2) .68658(13) .0335(3) Uani d . 1 O
C1 .85708(12) .1246(2) 1.03620(13) .0217(3) Uani d . 1 C
C2 .94004(12) -.0257(3) .98395(13) .0212(3) Uani d . 1 C
C3 .90822(13) -.2221(3) .90238(14) .0253(3) Uani d . 1 C
H3A .8304 -.2567 .8809 .030 Uiso calc R 1 H
C4 .89168(13) .3125(3) 1.11398(14) .0264(3) Uani d . 1 C
H4A .8367 .4088 1.1466 .032 Uiso calc R 1 H
C5 1.01005(14) .3606(3) 1.14486(15) .0279(3) Uani d . 1 C
H5A 1.0327 .4884 1.1981 .033 Uiso calc R 1 H
HW1 .388(3) .134(7) .612(4) .098(12) Uiso d . 1 H
HW2 .377(3) -.040(6) .687(3) .078(10) Uiso d . 1 H

loop_
_atom_site_aniso_label
_atom_site_aniso_U_11
_atom_site_aniso_U_22
_atom_site_aniso_U_33
_atom_site_aniso_U_12
_atom_site_aniso_U_13
_atom_site_aniso_U_23
Na1 .0370(4) .0268(3) .0280(4) .0027(2) .0095(3) .0013(2)
S1 .0244(2) .0196(2) .0227(2) -.00025(12) .00433(14) -.00181(12)
O1 .0346(6) .0292(6) .0242(6) .0009(4) -.0023(4) .0024(4)
O2 .0310(6) .0336(6) .0438(7) .0029(5) .0091(5) -.0147(5)
O3 .0351(6) .0241(5) .0314(6) -.0056(4) .0091(5) .0025(4)
OW .0396(7) .0251(6) .0355(7) -.0016(5) .0035(5) -.0003(5)
C1 .0246(7) .0201(6) .0207(6) -.0001(5) .0036(5) .0000(5)
C2 .0269(7) .0191(6) .0181(6) -.0005(5) .0044(5) -.0003(5)
C3 .0261(7) .0243(7) .0254(7) -.0033(5) .0022(5) -.0042(5)
C4 .0295(7) .0237(7) .0266(7) .0018(6) .0056(6) -.0050(5)
C5 .0335(8) .0227(7) .0271(7) -.0030(6) .0022(6) -.0086(6)

loop_
_atom_type_symbol
_atom_type_description
_atom_type_scat_dispersion_real
_atom_type_scat_dispersion_imag
_atom_type_scat_source
C C .0033 .0016 'International Tables Vol C Tables 4.2.6.8 and 6.1.1.4'
H H .0000 .0000 'International Tables Vol C Tables 4.2.6.8 and 6.1.1.4'
O O .0106 .0060 'International Tables Vol C Tables 4.2.6.8 and 6.1.1.4'
Na Na .0362 .0249 'International Tables Vol C Tables 4.2.6.8 and 6.1.1.4'
S S .1246 .1234 'International Tables Vol C Tables 4.2.6.8 and 6.1.1.4'

loop_
_geom_angle_atom_site_label_1
_geom_angle_atom_site_label_2
_geom_angle_atom_site_label_3
_geom_angle_site_symmetry_1
_geom_angle_site_symmetry_3
_geom_angle
O3 Na1 O2 4 4_565 88.41(5)
O3 Na1 O1 4 . 130.82(5)
O2 Na1 O1 4_565 . 87.69(5)
O3 Na1 OW 4 2_646 90.82(5)
O2 Na1 OW 4_565 2_646 169.72(6)
O1 Na1 OW . 2_646 85.06(5)
O3 Na1 OW 4 . 133.26(5)
O2 Na1 OW 4_565 . 88.62(5)
O1 Na1 OW . . 95.62(5)
OW Na1 OW 2_646 . 99.32(4)
O3 Na1 Na1 4 2_656 160.05(4)
O2 Na1 Na1 4_565 2_656 79.58(3)
O1 Na1 Na1 . 2_656 65.04(3)
OW Na1 Na1 2_646 2_656 103.79(4)
OW Na1 Na1 . 2_656 31.75(3)
O3 Na1 Na1 4 2_646 98.84(3)
O2 Na1 Na1 4_565 2_646 158.17(4)
O1 Na1 Na1 . 2_646 102.53(4)
OW Na1 Na1 2_646 2_646 31.83(3)
OW Na1 Na1 . 2_646 71.39(4)
Na1 Na1 Na1 2_656 2_646 87.26(3)
O2 S1 O1 . . 112.97(7)
O2 S1 O3 . . 113.08(7)
O1 S1 O3 . . 111.32(7)
O2 S1 C1 . . 106.51(7)
O1 S1 C1 . . 105.61(7)
O3 S1 C1 . . 106.74(7)
S1 O1 Na1 . . 141.78(7)
S1 O2 Na1 . 4_566 165.14(8)
S1 O3 Na1 . 4_556 145.02(7)
Na1 OW Na1 2_656 . 116.42(6)
C4 C1 C2 . . 120.97(13)
C4 C1 S1 . . 118.22(11)
C2 C1 S1 . . 120.79(11)
C3 C2 C2 . 3_757 118.94(16)
C3 C2 C1 . . 122.98(13)
C2 C2 C1 3_757 . 118.08(16)
C5 C3 C2 3_757 . 121.02(13)
C1 C4 C5 . . 120.29(14)
C3 C5 C4 3_757 . 120.70(14)

loop_
_geom_bond_atom_site_label_1
_geom_bond_atom_site_label_2
_geom_bond_site_symmetry_2
_geom_bond_distance
Na1 O3 4 2.3185(12)
Na1 O2 4_565 2.3230(13)
Na1 O1 . 2.3567(13)
Na1 OW 2_646 2.3636(14)
Na1 OW . 2.3687(15)
Na1 Na1 2_656 4.0224(10)
Na1 Na1 2_646 4.0224(10)
S1 O2 . 1.4472(11)
S1 O1 . 1.4584(12)
S1 O3 . 1.4619(12)
S1 C1 . 1.7810(15)
O2 Na1 4_566 2.3230(13)
O3 Na1 4_556 2.3185(13)
OW Na1 2_656 2.3636(14)
C1 C4 . 1.368(2)
C1 C2 . 1.4347(19)
C2 C3 . 1.421(2)
C2 C2 3_757 1.430(3)
C3 C5 3_757 1.362(2)
C4 C5 . 1.407(2)
C5 C3 3_757 1.362(2)

loop_
_geom_hbond_atom_site_label_D
_geom_hbond_atom_site_label_H
_geom_hbond_atom_site_label_A
_geom_hbond_site_symmetry_A
_geom_hbond_distance_DH
_geom_hbond_distance_HA
_geom_hbond_distance_DA
_geom_hbond_angle_DHA
OW HW1 O3 2_656 .89(4) 2.02(4) 2.8927(18) 168(3)
OW HW2 O1 2_646 .76(4) 2.14(4) 2.8619(18) 159(3)

loop_
_geom_torsion_atom_site_label_1
_geom_torsion_atom_site_label_2
_geom_torsion_atom_site_label_3
_geom_torsion_atom_site_label_4
_geom_torsion_site_symmetry_1
_geom_torsion_site_symmetry_4
_geom_torsion
O2 S1 O1 Na1 . . -117.06(12)
O3 S1 O1 Na1 . . 11.44(14)
C1 S1 O1 Na1 . . 126.91(11)
O3 Na1 O1 S1 4 . -95.81(13)
O2 Na1 O1 S1 4_565 . 178.29(12)
OW Na1 O1 S1 2_646 . -9.00(12)
OW Na1 O1 S1 . . 89.91(12)
Na1 Na1 O1 S1 2_656 . 98.71(12)
Na1 Na1 O1 S1 2_646 . 17.77(12)
O1 S1 O2 Na1 . 4_566 -96.0(3)
O3 S1 O2 Na1 . 4_566 136.4(3)
C1 S1 O2 Na1 . 4_566 19.5(4)
O2 S1 O3 Na1 . 4_556 -9.05(15)
O1 S1 O3 Na1 . 4_556 -137.49(12)
C1 S1 O3 Na1 . 4_556 107.74(12)
O3 Na1 OW Na1 4 2_656 -158.78(6)
O2 Na1 OW Na1 4_565 2_656 -72.26(7)
O1 Na1 OW Na1 . 2_656 15.28(7)
OW Na1 OW Na1 2_646 2_656 101.18(9)
Na1 Na1 OW Na1 2_646 2_656 116.63(7)
O2 S1 C1 C4 . . -2.20(14)
O1 S1 C1 C4 . . 118.17(12)
O3 S1 C1 C4 . . -123.27(12)
O2 S1 C1 C2 . . 179.27(12)
O1 S1 C1 C2 . . -60.37(13)
O3 S1 C1 C2 . . 58.20(13)
C4 C1 C2 C3 . . -179.74(14)
S1 C1 C2 C3 . . -1.2(2)
C4 C1 C2 C2 . 3_757 .3(2)
S1 C1 C2 C2 . 3_757 178.82(13)
C2 C2 C3 C5 3_757 3_757 .1(3)
C1 C2 C3 C5 . 3_757 -179.84(14)
C2 C1 C4 C5 . . -.4(2)
S1 C1 C4 C5 . . -178.96(12)
C1 C4 C5 C3 . 3_757 .3(2)
